data_4072098
loop_
_publ_author_name
'Duan, Zheng'
'Zhang, Jianzhen'
'Tian, Rongqiang'
'Bai, Liuying'
'Mathey, Francois'

_publ_section_title
;
 Reinvestigation of the Reactions of 1-Phenyl-3,4-dimethylphosphole with
 Dimethyl Acetylenedicarboxylate
;
_journal_issue 19
_journal_name_full Organometallics
_journal_page_first 5169
_journal_paper_doi 10.1021/om8005867
_journal_volume 27
_journal_year 2008
_chemical_formula_sum 'C18 H19 O5 P'
_chemical_formula_weight 346.32
_chemical_name_systematic
; 
 ? 
;
_space_group_IT_number 33
_symmetry_cell_setting orthorhombic
_symmetry_space_group_name_Hall 'P 2c -2n'
_symmetry_space_group_name_H-M 'P n a 21'
_atom_sites_solution_hydrogens geom
_atom_sites_solution_primary direct
_atom_sites_solution_secondary difmap
_audit_creation_method SHELXL-97
_cell_angle_alpha 90.00
_cell_angle_beta 90.00
_cell_angle_gamma 90.00
_cell_formula_units_Z 4
_cell_length_a 19.555(4)
_cell_length_b 12.571(3)
_cell_length_c 7.3292(15)
_cell_measurement_reflns_used 5131
_cell_measurement_temperature 293(2)
_cell_measurement_theta_max 27.4835
_cell_measurement_theta_min 2.6390
_cell_volume 1801.7(7)
_computing_cell_refinement 'CrystalClear (Rigaku/MSC Inc., 2006)'
_computing_data_collection 'CrystalClear (Rigaku/MSC Inc., 2006)'
_computing_data_reduction 'CrystalClear (Rigaku/MSC Inc., 2006)'
_computing_structure_refinement 'SHELXL-97 (Sheldrick, 1997)'
_computing_structure_solution 'SHELXS-97 (Sheldrick, 1990)'
_diffrn_ambient_temperature 293(2)
_diffrn_detector_area_resol_mean 28.5714
_diffrn_measured_fraction_theta_full 0.997
_diffrn_measured_fraction_theta_max 0.997
_diffrn_measurement_device_type Saturn724
_diffrn_measurement_method dtprofit.ref
_diffrn_radiation_monochromator graphite
_diffrn_radiation_source 'fine-focus sealed tube'
_diffrn_radiation_type MoK\a
_diffrn_radiation_wavelength 0.71073
_diffrn_reflns_av_R_equivalents 0.0294
_diffrn_reflns_av_sigmaI/netI 0.0249
_diffrn_reflns_limit_h_max 25
_diffrn_reflns_limit_h_min -25
_diffrn_reflns_limit_k_max 16
_diffrn_reflns_limit_k_min -16
_diffrn_reflns_limit_l_max 9
_diffrn_reflns_limit_l_min -9
_diffrn_reflns_number 21002
_diffrn_reflns_theta_full 27.48
_diffrn_reflns_theta_max 27.48
_diffrn_reflns_theta_min 3.22
_diffrn_standards_decay_% 0
_diffrn_standards_interval_count 0
_diffrn_standards_interval_time 0
_diffrn_standards_number 2395
_exptl_absorpt_coefficient_mu 0.176
_exptl_absorpt_correction_T_max 0.9657
_exptl_absorpt_correction_T_min 0.9657
_exptl_absorpt_correction_type multi-scan
_exptl_crystal_colour Colorless
_exptl_crystal_density_diffrn 1.277
_exptl_crystal_density_method 'not measured'
_exptl_crystal_description Prism
_exptl_crystal_F_000 728
_exptl_crystal_size_max 0.20
_exptl_crystal_size_mid 0.20
_exptl_crystal_size_min 0.20
_refine_diff_density_max 0.165
_refine_diff_density_min -0.167
_refine_diff_density_rms 0.030
_refine_ls_abs_structure_details 'Flack H D (1983), Acta Cryst. A39, 876-881'
_refine_ls_abs_structure_Flack 0.92(9)
_refine_ls_extinction_method none
_refine_ls_goodness_of_fit_ref 1.121
_refine_ls_hydrogen_treatment mixed
_refine_ls_matrix_type full
_refine_ls_number_parameters 221
_refine_ls_number_reflns 4132
_refine_ls_number_restraints 1
_refine_ls_restrained_S_all 1.120
_refine_ls_R_factor_all 0.0433
_refine_ls_R_factor_gt 0.0404
_refine_ls_shift/su_max 0.000
_refine_ls_shift/su_mean 0.000
_refine_ls_structure_factor_coef Fsqd
_refine_ls_weighting_details 'calc w=1/[\s^2^(Fo^2^)+(0.0526P)^2^+0.0605P] where P=(Fo^2^+2Fc^2^)/3'
_refine_ls_weighting_scheme calc
_refine_ls_wR_factor_gt 0.0997
_refine_ls_wR_factor_ref 0.1016
_reflns_number_gt 3896
_reflns_number_total 4132
_reflns_threshold_expression >2sigma(I)
_cod_data_source_file om8005867_si_001.cif
_cod_data_source_block a
_cod_depositor_comments
;
The following automatic conversions were performed:

'_symmetry_cell_setting' value 'Orthorhombic' changed to
'orthorhombic' according to
/home/saulius/struct/CIF-dictionaries/cif_core.dic dictionary named
'cif_core.dic' version 2.4.1 from
2010-06-29.

'_exptl_absorpt_correction_type' value 'Multi-scan'
changed to 'multi-scan' according to
/home/saulius/struct/CIF-dictionaries/cif_core.dic dictionary named
'cif_core.dic' version 2.4.1 from 2010-06-29.

Automatic conversion script
Id: cif_fix_values 1715 2011-07-08 13:25:40Z adriana 
;
_cod_original_cell_volume 1801.6(6)
_cod_original_sg_symbol_H-M Pna2(1)
_cod_original_formula_sum 'C2.40 H2.53 O0.67 P0.13'
_cod_database_code 4072098

loop_
_symmetry_equiv_pos_as_xyz
'x, y, z'
'-x, -y, z+1/2'
'x+1/2, -y+1/2, z'
'-x+1/2, y+1/2, z+1/2'

loop_
_atom_site_label
_atom_site_type_symbol
_atom_site_fract_x
_atom_site_fract_y
_atom_site_fract_z
_atom_site_U_iso_or_equiv
_atom_site_adp_type
_atom_site_occupancy
_atom_site_symmetry_multiplicity
_atom_site_calc_flag
_atom_site_refinement_flags
P1 P 0.29757(2) 0.36837(3) 0.14194(7) 0.03910(12) Uani 1 1 d .
O2 O 0.21152(7) 0.45318(12) 0.4116(2) 0.0558(4) Uani 1 1 d .
O3 O 0.07847(8) 0.36928(13) -0.0870(2) 0.0661(5) Uani 1 1 d .
C14 C 0.16979(9) 0.40586(15) 0.2901(3) 0.0434(4) Uani 1 1 d .
C5 C 0.33416(10) 0.35645(16) -0.0798(3) 0.0497(5) Uani 1 1 d .
H5 H 0.3293 0.2983 -0.1571 0.060 Uiso 1 1 calc R
O1 O 0.10789(7) 0.40532(14) 0.3083(2) 0.0620(4) Uani 1 1 d .
C10 C 0.29935(10) 0.21858(17) 0.4182(3) 0.0526(5) Uani 1 1 d .
H10 H 0.2527 0.2315 0.4277 0.063 Uiso 1 1 calc R
C6 C 0.33077(9) 0.49928(15) 0.1753(3) 0.0441(4) Uani 1 1 d .
H6 H 0.3238 0.5415 0.2779 0.053 Uiso 1 1 calc R
C11 C 0.33847(9) 0.27542(14) 0.2938(3) 0.0422(4) Uani 1 1 d .
C9 C 0.32993(12) 0.14282(17) 0.5277(4) 0.0621(6) Uani 1 1 d .
H9 H 0.3037 0.1046 0.6108 0.074 Uiso 1 1 calc R
C15 C 0.17763(10) 0.28633(15) 0.0196(3) 0.0518(5) Uani 1 1 d .
C12 C 0.40808(10) 0.25820(17) 0.2838(3) 0.0535(5) Uani 1 1 d .
H12 H 0.4347 0.2979 0.2038 0.064 Uiso 1 1 calc R
C13 C 0.20833(8) 0.35680(13) 0.1463(4) 0.0419(4) Uani 1 1 d .
C3 C 0.36711(10) 0.52651(16) 0.0292(3) 0.0488(4) Uani 1 1 d .
C4 C 0.36957(11) 0.44435(17) -0.1170(3) 0.0540(5) Uani 1 1 d .
O4 O 0.06402(8) 0.21315(14) 0.0528(3) 0.0771(5) Uani 1 1 d .
C8 C 0.39830(12) 0.12404(17) 0.5143(4) 0.0645(6) Uani 1 1 d .
H8 H 0.4184 0.0722 0.5871 0.077 Uiso 1 1 calc R
C16 C 0.10007(11) 0.28474(17) 0.0040(3) 0.0532(5) Uani 1 1 d .
C2 C 0.40349(15) 0.63119(19) 0.0091(4) 0.0730(7) Uani 1 1 d .
H2A H 0.3946 0.6746 0.1142 0.109 Uiso 1 1 calc R
H2B H 0.3873 0.6668 -0.0984 0.109 Uiso 1 1 calc R
H2C H 0.4518 0.6190 -0.0014 0.109 Uiso 1 1 calc R
C7 C 0.43802(11) 0.18152(19) 0.3934(4) 0.0645(6) Uani 1 1 d .
H7 H 0.4848 0.1687 0.3856 0.077 Uiso 1 1 calc R
C1 C 0.4093(2) 0.4615(3) -0.2904(5) 0.1038(11) Uani 1 1 d .
H1A H 0.4114 0.3960 -0.3576 0.156 Uiso 1 1 calc R
H1B H 0.4547 0.4846 -0.2612 0.156 Uiso 1 1 calc R
H1C H 0.3869 0.5148 -0.3630 0.156 Uiso 1 1 calc R
C17 C 0.00607(16) 0.3776(3) -0.1111(6) 0.1127(14) Uani 1 1 d .
H17A H -0.0100 0.3183 -0.1815 0.169 Uiso 1 1 calc R
H17B H -0.0044 0.4426 -0.1739 0.169 Uiso 1 1 calc R
H17C H -0.0159 0.3776 0.0060 0.169 Uiso 1 1 calc R
O5 O 0.20810(8) 0.22515(16) -0.0841(3) 0.0839(6) Uani 1 1 d .
C19 C 0.18111(16) 0.5029(3) 0.5687(4) 0.0857(9) Uani 1 1 d .
H19A H 0.1569 0.5656 0.5315 0.129 Uiso 1 1 calc R
H19B H 0.2163 0.5220 0.6540 0.129 Uiso 1 1 calc R
H19C H 0.1499 0.4541 0.6256 0.129 Uiso 1 1 calc R

loop_
_atom_site_aniso_label
_atom_site_aniso_U_11
_atom_site_aniso_U_22
_atom_site_aniso_U_33
_atom_site_aniso_U_23
_atom_site_aniso_U_13
_atom_site_aniso_U_12
P1 0.0395(2) 0.0374(2) 0.0403(2) -0.0025(2) 0.0008(2) 0.00173(17)
O2 0.0516(8) 0.0668(9) 0.0489(8) -0.0161(7) 0.0081(7) -0.0043(6)
O3 0.0632(10) 0.0663(10) 0.0689(11) 0.0192(8) -0.0220(9) -0.0034(7)
C14 0.0432(10) 0.0393(9) 0.0476(11) 0.0036(8) 0.0007(9) 0.0029(8)
C5 0.0566(12) 0.0487(11) 0.0437(11) -0.0061(9) 0.0054(9) 0.0017(8)
O1 0.0423(8) 0.0755(10) 0.0683(11) -0.0038(8) 0.0049(7) 0.0053(7)
C10 0.0486(11) 0.0496(11) 0.0595(13) 0.0090(10) -0.0016(10) -0.0027(8)
C6 0.0456(9) 0.0398(9) 0.0468(12) -0.0020(7) -0.0020(8) 0.0018(7)
C11 0.0415(9) 0.0390(9) 0.0462(10) -0.0042(8) -0.0015(8) -0.0004(7)
C9 0.0682(15) 0.0538(12) 0.0642(14) 0.0115(11) -0.0076(12) -0.0092(10)
C15 0.0504(11) 0.0459(10) 0.0590(12) -0.0049(10) -0.0041(10) 0.0017(8)
C12 0.0426(10) 0.0557(12) 0.0621(13) 0.0058(10) -0.0011(10) 0.0033(9)
C13 0.0387(8) 0.0419(9) 0.0450(9) -0.0009(10) -0.0026(9) 0.0035(7)
C3 0.0483(10) 0.0460(10) 0.0520(11) 0.0020(9) 0.0012(9) 0.0004(8)
C4 0.0611(12) 0.0560(12) 0.0450(12) -0.0004(10) 0.0096(9) 0.0009(9)
O4 0.0602(9) 0.0656(10) 0.1056(14) 0.0214(10) -0.0153(10) -0.0147(8)
C8 0.0690(14) 0.0502(12) 0.0744(16) 0.0101(11) -0.0258(13) 0.0008(10)
C16 0.0547(12) 0.0529(12) 0.0519(12) 0.0012(10) -0.0128(10) -0.0030(9)
C2 0.0844(17) 0.0572(14) 0.0774(17) 0.0060(12) 0.0088(15) -0.0186(11)
C7 0.0455(11) 0.0645(14) 0.0837(17) 0.0048(13) -0.0135(12) 0.0077(10)
C1 0.144(3) 0.097(2) 0.0696(18) -0.0061(17) 0.0485(19) -0.029(2)
C17 0.0777(19) 0.106(2) 0.155(4) 0.034(2) -0.064(2) 0.0007(17)
O5 0.0658(10) 0.0798(12) 0.1062(15) -0.0489(12) 0.0024(10) -0.0038(8)
C19 0.0859(18) 0.105(2) 0.0660(17) -0.0332(16) 0.0212(15) -0.0017(16)

loop_
_atom_type_symbol
_atom_type_description
_atom_type_scat_dispersion_real
_atom_type_scat_dispersion_imag
_atom_type_scat_source
C C 0.0033 0.0016 'International Tables Vol C Tables 4.2.6.8 and 6.1.1.4'
H H 0.0000 0.0000 'International Tables Vol C Tables 4.2.6.8 and 6.1.1.4'
O O 0.0106 0.0060 'International Tables Vol C Tables 4.2.6.8 and 6.1.1.4'
P P 0.1023 0.0942 'International Tables Vol C Tables 4.2.6.8 and 6.1.1.4'

loop_
_geom_angle_atom_site_label_1
_geom_angle_atom_site_label_2
_geom_angle_atom_site_label_3
_geom_angle
C13 P1 C5 114.19(11)
C13 P1 C6 115.86(8)
C5 P1 C6 93.22(9)
C13 P1 C11 112.17(9)
C5 P1 C11 109.32(9)
C6 P1 C11 110.60(9)
C14 O2 C19 118.08(18)
C16 O3 C17 115.91(19)
O1 C14 O2 122.16(18)
O1 C14 C13 126.88(19)
O2 C14 C13 110.94(16)
C4 C5 P1 108.99(16)
C4 C5 H5 125.5
P1 C5 H5 125.5
C9 C10 C11 119.85(19)
C9 C10 H10 120.1
C11 C10 H10 120.1
C3 C6 P1 108.75(15)
C3 C6 H6 125.6
P1 C6 H6 125.6
C12 C11 C10 119.86(18)
C12 C11 P1 120.44(15)
C10 C11 P1 119.67(14)
C8 C9 C10 120.2(2)
C8 C9 H9 119.9
C10 C9 H9 119.9
O5 C15 C13 126.06(18)
O5 C15 C16 115.27(18)
C13 C15 C16 118.67(18)
C11 C12 C7 119.7(2)
C11 C12 H12 120.2
C7 C12 H12 120.2
C15 C13 C14 121.85(16)
C15 C13 P1 117.52(15)
C14 C13 P1 120.07(16)
C6 C3 C4 114.72(18)
C6 C3 C2 123.9(2)
C4 C3 C2 121.4(2)
C5 C4 C3 114.29(19)
C5 C4 C1 124.0(2)
C3 C4 C1 121.7(2)
C9 C8 C7 120.5(2)
C9 C8 H8 119.8
C7 C8 H8 119.8
O4 C16 O3 124.5(2)
O4 C16 C15 125.05(19)
O3 C16 C15 110.21(18)
C3 C2 H2A 109.5
C3 C2 H2B 109.5
H2A C2 H2B 109.5
C3 C2 H2C 109.5
H2A C2 H2C 109.5
H2B C2 H2C 109.5
C8 C7 C12 119.89(19)
C8 C7 H7 120.1
C12 C7 H7 120.1
C4 C1 H1A 109.5
C4 C1 H1B 109.5
H1A C1 H1B 109.5
C4 C1 H1C 109.5
H1A C1 H1C 109.5
H1B C1 H1C 109.5
O3 C17 H17A 109.5
O3 C17 H17B 109.5
H17A C17 H17B 109.5
O3 C17 H17C 109.5
H17A C17 H17C 109.5
H17B C17 H17C 109.5
O2 C19 H19A 109.5
O2 C19 H19B 109.5
H19A C19 H19B 109.5
O2 C19 H19C 109.5
H19A C19 H19C 109.5
H19B C19 H19C 109.5

loop_
_geom_bond_atom_site_label_1
_geom_bond_atom_site_label_2
_geom_bond_distance
P1 C13 1.7514(17)
P1 C5 1.782(2)
P1 C6 1.7860(19)
P1 C11 1.801(2)
O2 C14 1.346(2)
O2 C19 1.439(3)
O3 C16 1.324(3)
O3 C17 1.431(3)
C14 O1 1.218(2)
C14 C13 1.435(3)
C5 C4 1.332(3)
C5 H5 0.9300
C10 C9 1.382(3)
C10 C11 1.388(3)
C10 H10 0.9300
C6 C3 1.330(3)
C6 H6 0.9300
C11 C12 1.380(3)
C9 C8 1.361(3)
C9 H9 0.9300
C15 O5 1.234(3)
C15 C13 1.417(3)
C15 C16 1.521(3)
C12 C7 1.385(3)
C12 H12 0.9300
C3 C4 1.489(3)
C3 C2 1.503(3)
C4 C1 1.505(3)
O4 C16 1.198(2)
C8 C7 1.382(4)
C8 H8 0.9300
C2 H2A 0.9600
C2 H2B 0.9600
C2 H2C 0.9600
C7 H7 0.9300
C1 H1A 0.9600
C1 H1B 0.9600
C1 H1C 0.9600
C17 H17A 0.9600
C17 H17B 0.9600
C17 H17C 0.9600
C19 H19A 0.9600
C19 H19B 0.9600
C19 H19C 0.9600

loop_
_geom_torsion_atom_site_label_1
_geom_torsion_atom_site_label_2
_geom_torsion_atom_site_label_3
_geom_torsion_atom_site_label_4
_geom_torsion
C19 O2 C14 O1 1.0(3)
C19 O2 C14 C13 -177.7(2)
C13 P1 C5 C4 122.00(16)
C6 P1 C5 C4 1.72(17)
C11 P1 C5 C4 -111.43(17)
C13 P1 C6 C3 -120.18(15)
C5 P1 C6 C3 -1.28(15)
C11 P1 C6 C3 110.76(15)
C9 C10 C11 C12 -1.8(3)
C9 C10 C11 P1 176.31(18)
C13 P1 C11 C12 167.47(16)
C5 P1 C11 C12 39.75(19)
C6 P1 C11 C12 -61.51(18)
C13 P1 C11 C10 -10.7(2)
C5 P1 C11 C10 -138.39(17)
C6 P1 C11 C10 120.34(17)
C11 C10 C9 C8 0.2(4)
C10 C11 C12 C7 2.3(3)
P1 C11 C12 C7 -175.83(18)
O5 C15 C13 C14 -164.8(2)
C16 C15 C13 C14 16.1(3)
O5 C15 C13 P1 6.6(3)
C16 C15 C13 P1 -172.54(15)
O1 C14 C13 C15 -9.9(3)
O2 C14 C13 C15 168.69(19)
O1 C14 C13 P1 178.96(17)
O2 C14 C13 P1 -2.5(2)
C5 P1 C13 C15 34.1(2)
C6 P1 C13 C15 140.77(16)
C11 P1 C13 C15 -90.93(19)
C5 P1 C13 C14 -154.32(15)
C6 P1 C13 C14 -47.69(19)
C11 P1 C13 C14 80.60(16)
P1 C6 C3 C4 0.6(2)
P1 C6 C3 C2 -179.39(18)
P1 C5 C4 C3 -1.7(2)
P1 C5 C4 C1 178.2(3)
C6 C3 C4 C5 0.8(3)
C2 C3 C4 C5 -179.3(2)
C6 C3 C4 C1 -179.1(3)
C2 C3 C4 C1 0.8(4)
C10 C9 C8 C7 1.0(4)
C17 O3 C16 O4 6.1(4)
C17 O3 C16 C15 -179.9(3)
O5 C15 C16 O4 70.6(3)
C13 C15 C16 O4 -110.2(3)
O5 C15 C16 O3 -103.4(2)
C13 C15 C16 O3 75.8(3)
C9 C8 C7 C12 -0.5(4)
C11 C12 C7 C8 -1.1(4)
